data_7238519
loop_
_publ_author_name
'Kan, Wei-Qiu'
'Yang, Jin'
'Liu, Ying-Ying'
'Ma, Jian-Fang'

_publ_section_title
;
 Effect of organic anions on the self-assembly of Zn(ii)-containing
 coordination polymers based on trigonal N-donor ligands
;
_journal_issue 20
_journal_name_full CrystEngComm
_journal_page_first 6934
_journal_paper_doi 10.1039/c2ce25907a
_journal_volume 14
_journal_year 2012
_chemical_formula_moiety 'C23 H16 N8 O4 Zn, (H2 O)'
_chemical_formula_sum 'C23 H18 N8 O5 Zn'
_chemical_formula_weight 551.82
_space_group_IT_number 2
_space_group_name_Hall '-P 1'
_space_group_name_H-M_alt 'P -1'
_symmetry_cell_setting triclinic
_symmetry_space_group_name_Hall '-P 1'
_symmetry_space_group_name_H-M 'P -1'
_atom_sites_solution_hydrogens geom
_atom_sites_solution_primary direct
_atom_sites_solution_secondary difmap
_audit_creation_method SHELXL-97
_cell_angle_alpha 114.656(6)
_cell_angle_beta 104.715(4)
_cell_angle_gamma 95.911(5)
_cell_formula_units_Z 2
_cell_length_a 10.8170(5)
_cell_length_b 11.0298(7)
_cell_length_c 11.3773(6)
_cell_measurement_reflns_used 2623
_cell_measurement_temperature 293(2)
_cell_measurement_theta_max 29.1938
_cell_measurement_theta_min 3.3276
_cell_volume 1159.00(14)
_computing_cell_refinement CrysAlis
_computing_data_collection 'CrysAlis (Oxford Diffraction, 2006)'
_computing_data_reduction CrysAlis
_computing_structure_refinement 'SHELXL-97 (Sheldrick, 2008)'
_computing_structure_solution 'SHELXL-97 (Sheldrick, 2008)'
_diffrn_ambient_temperature 293(2)
_diffrn_detector_area_resol_mean 10.0
_diffrn_measured_fraction_theta_full 0.994
_diffrn_measured_fraction_theta_max 0.994
_diffrn_measurement_device_type 'Oxford Diffraction Gemini R Ultra'
_diffrn_measurement_method '\w scan'
_diffrn_radiation_monochromator graphite
_diffrn_radiation_source 'fine-focus sealed tube'
_diffrn_radiation_type MoK\a
_diffrn_radiation_wavelength 0.71069
_diffrn_reflns_av_R_equivalents 0.0308
_diffrn_reflns_av_sigmaI/netI 0.0543
_diffrn_reflns_limit_h_max 13
_diffrn_reflns_limit_h_min -11
_diffrn_reflns_limit_k_max 12
_diffrn_reflns_limit_k_min -13
_diffrn_reflns_limit_l_max 13
_diffrn_reflns_limit_l_min -13
_diffrn_reflns_number 7289
_diffrn_reflns_theta_full 25.35
_diffrn_reflns_theta_max 25.35
_diffrn_reflns_theta_min 3.33
_exptl_absorpt_coefficient_mu 1.114
_exptl_absorpt_correction_T_max 0.8247
_exptl_absorpt_correction_T_min 0.7917
_exptl_absorpt_correction_type multi-scan
_exptl_absorpt_process_details
;
CrysAlis (Oxford Diffraction, 2006)
;
_exptl_crystal_colour colorless
_exptl_crystal_density_diffrn 1.581
_exptl_crystal_density_method 'not measured'
_exptl_crystal_description block
_exptl_crystal_F_000 564
_exptl_crystal_size_max 0.22
_exptl_crystal_size_mid 0.20
_exptl_crystal_size_min 0.18
_refine_diff_density_max 0.351
_refine_diff_density_min -0.435
_refine_diff_density_rms 0.074
_refine_ls_extinction_method none
_refine_ls_goodness_of_fit_ref 1.036
_refine_ls_hydrogen_treatment constr
_refine_ls_matrix_type full
_refine_ls_number_parameters 334
_refine_ls_number_reflns 4214
_refine_ls_number_restraints 0
_refine_ls_restrained_S_all 1.036
_refine_ls_R_factor_all 0.0627
_refine_ls_R_factor_gt 0.0469
_refine_ls_shift/su_max 0.000
_refine_ls_shift/su_mean 0.000
_refine_ls_structure_factor_coef Fsqd
_refine_ls_weighting_details 'calc w=1/[\s^2^(Fo^2^)+(0.0509P)^2^+1.0497P] where P=(Fo^2^+2Fc^2^)/3'
_refine_ls_weighting_scheme calc
_refine_ls_wR_factor_gt 0.1096
_refine_ls_wR_factor_ref 0.1192
_reflns_number_gt 3418
_reflns_number_total 4214
_reflns_threshold_expression >2\s(I)
_cod_data_source_file c2ce25907a.txt
_cod_data_source_block compound-3
_cod_original_cell_volume 1159.00(12)
_cod_original_sg_symbol_H-M p-1
_cod_database_code 7238519

loop_
_symmetry_equiv_pos_as_xyz
'x, y, z'
'-x, -y, -z'

loop_
_atom_site_label
_atom_site_type_symbol
_atom_site_fract_x
_atom_site_fract_y
_atom_site_fract_z
_atom_site_U_iso_or_equiv
_atom_site_adp_type
_atom_site_occupancy
_atom_site_symmetry_multiplicity
_atom_site_calc_flag
_atom_site_refinement_flags
Zn1 Zn 0.69586(4) 0.13303(4) 0.15641(4) 0.03175(16) Uani 1 1 d .
C1 C 0.7220(5) -0.0627(5) -0.1228(4) 0.0488(11) Uani 1 1 d .
H1 H 0.7221 0.0033 -0.1537 0.059 Uiso 1 1 calc R
C2 C 0.7185(3) -0.1543(4) 0.0046(3) 0.0313(8) Uani 1 1 d .
H2 H 0.7154 -0.1718 0.0771 0.038 Uiso 1 1 calc R
C3 C 0.7233(4) -0.3887(4) -0.1555(4) 0.0360(9) Uani 1 1 d .
H3A H 0.6460 -0.4446 -0.2350 0.043 Uiso 1 1 calc R
H3B H 0.7171 -0.4103 -0.0825 0.043 Uiso 1 1 calc R
C4 C 0.9409(3) -0.5298(3) -0.3188(3) 0.0295(8) Uani 1 1 d .
C5 C 0.9645(3) -0.6209(3) -0.4447(3) 0.0291(8) Uani 1 1 d .
C6 C 0.8615(4) -0.6823(4) -0.5663(3) 0.0312(8) Uani 1 1 d .
H6 H 0.7801 -0.6627 -0.5654 0.037 Uiso 1 1 calc R
C7 C 0.9896(4) -0.7949(4) -0.6856(4) 0.0421(10) Uani 1 1 d .
H7 H 0.9985 -0.8555 -0.7677 0.051 Uiso 1 1 calc R
C8 C 1.0972(4) -0.7373(5) -0.5710(4) 0.0522(11) Uani 1 1 d .
H8 H 1.1780 -0.7566 -0.5755 0.063 Uiso 1 1 calc R
C9 C 1.0852(4) -0.6491(4) -0.4468(4) 0.0449(10) Uani 1 1 d .
H9 H 1.1572 -0.6099 -0.3667 0.054 Uiso 1 1 calc R
C10 C 0.9666(3) -0.4013(4) -0.1129(3) 0.0297(8) Uani 1 1 d .
C11 C 1.0234(4) -0.3161(4) 0.0375(3) 0.0334(8) Uani 1 1 d .
C12 C 1.1549(4) -0.3010(4) 0.1042(4) 0.0419(10) Uani 1 1 d .
H12 H 1.2090 -0.3432 0.0562 0.050 Uiso 1 1 calc R
C13 C 1.2025(4) -0.2207(5) 0.2448(4) 0.0509(11) Uani 1 1 d .
H13 H 1.2901 -0.2080 0.2933 0.061 Uiso 1 1 calc R
C14 C 1.1199(5) -0.1599(4) 0.3122(4) 0.0499(11) Uani 1 1 d .
H14 H 1.1510 -0.1049 0.4066 0.060 Uiso 1 1 calc R
C15 C 0.9914(5) -0.1814(5) 0.2390(4) 0.0532(12) Uani 1 1 d .
H15 H 0.9359 -0.1404 0.2857 0.064 Uiso 1 1 calc R
C16 C 0.6141(4) 0.3401(4) 0.1262(4) 0.0362(9) Uani 1 1 d .
C17 C 0.5572(3) 0.4232(4) 0.0604(4) 0.0308(8) Uani 1 1 d .
C18 C 0.5009(4) 0.3653(4) -0.0804(4) 0.0342(8) Uani 1 1 d .
H18 H 0.5014 0.2750 -0.1351 0.041 Uiso 1 1 calc R
C19 C 0.4437(4) 0.4415(4) -0.1402(4) 0.0377(9) Uani 1 1 d .
H19 H 0.4055 0.4016 -0.2348 0.045 Uiso 1 1 calc R
C20 C 0.6292(4) 0.0175(4) 0.3108(3) 0.0336(9) Uani 1 1 d .
C21 C 0.5601(3) 0.0086(4) 0.4082(3) 0.0285(8) Uani 1 1 d .
C22 C 0.4823(4) 0.0973(4) 0.4544(3) 0.0330(8) Uani 1 1 d .
H22 H 0.4705 0.1631 0.4242 0.040 Uiso 1 1 calc R
C23 C 0.4215(4) 0.0890(4) 0.5455(3) 0.0333(8) Uani 1 1 d .
H23 H 0.3686 0.1485 0.5756 0.040 Uiso 1 1 calc R
N1 N 0.7177(3) -0.0350(3) 0.0045(3) 0.0329(7) Uani 1 1 d .
N2 N 0.7261(4) -0.1871(4) -0.1972(3) 0.0500(9) Uani 1 1 d .
N3 N 0.7245(3) -0.2450(3) -0.1130(3) 0.0325(7) Uani 1 1 d .
N4 N 0.8402(3) -0.4232(3) -0.1890(3) 0.0303(7) Uani 1 1 d .
N5 N 0.8224(3) -0.5066(3) -0.3225(3) 0.0317(7) Uani 1 1 d .
N6 N 1.0331(3) -0.4663(3) -0.1918(3) 0.0324(7) Uani 1 1 d .
N7 N 0.8722(3) -0.7688(3) -0.6861(3) 0.0316(7) Uani 1 1 d .
N8 N 0.9414(3) -0.2589(4) 0.1027(3) 0.0454(8) Uani 1 1 d .
O1 O 0.6269(3) 0.2238(3) 0.0473(3) 0.0457(7) Uani 1 1 d .
O2 O 0.6441(3) 0.3855(3) 0.2513(3) 0.0584(8) Uani 1 1 d .
O3 O 0.5862(3) 0.0876(3) 0.2503(3) 0.0410(7) Uani 1 1 d .
O4 O 0.7206(3) -0.0387(3) 0.2969(3) 0.0468(7) Uani 1 1 d .
O1W O 0.5723(5) 0.5743(5) 0.4529(5) 0.1210(17) Uani 1 1 d .
H1A H 0.6099 0.5194 0.4045 0.181 Uiso 1 1 d R
H1B H 0.5987 0.6530 0.4597 0.181 Uiso 1 1 d R

loop_
_atom_site_aniso_label
_atom_site_aniso_U_11
_atom_site_aniso_U_22
_atom_site_aniso_U_33
_atom_site_aniso_U_23
_atom_site_aniso_U_13
_atom_site_aniso_U_12
Zn1 0.0420(3) 0.0309(3) 0.0270(2) 0.01387(19) 0.01531(19) 0.01451(19)
C1 0.078(3) 0.051(3) 0.039(2) 0.029(2) 0.031(2) 0.038(2)
C2 0.038(2) 0.032(2) 0.0267(18) 0.0114(16) 0.0153(16) 0.0164(16)
C3 0.034(2) 0.027(2) 0.038(2) 0.0061(17) 0.0125(17) 0.0090(16)
C4 0.033(2) 0.0246(19) 0.0273(18) 0.0103(15) 0.0076(16) 0.0077(15)
C5 0.0340(19) 0.0246(19) 0.0275(18) 0.0103(15) 0.0116(16) 0.0061(15)
C6 0.038(2) 0.0284(19) 0.0302(18) 0.0133(16) 0.0141(16) 0.0155(16)
C7 0.047(2) 0.040(2) 0.036(2) 0.0095(18) 0.0205(19) 0.0133(19)
C8 0.036(2) 0.066(3) 0.050(3) 0.018(2) 0.019(2) 0.024(2)
C9 0.033(2) 0.054(3) 0.037(2) 0.011(2) 0.0105(18) 0.0133(19)
C10 0.035(2) 0.0242(18) 0.0271(17) 0.0100(15) 0.0090(16) 0.0085(15)
C11 0.046(2) 0.0271(19) 0.0275(18) 0.0123(16) 0.0116(17) 0.0097(17)
C12 0.038(2) 0.048(3) 0.034(2) 0.0157(19) 0.0109(18) 0.0059(19)
C13 0.041(2) 0.059(3) 0.038(2) 0.020(2) -0.0011(19) -0.005(2)
C14 0.067(3) 0.046(3) 0.025(2) 0.0116(19) 0.009(2) 0.004(2)
C15 0.071(3) 0.060(3) 0.029(2) 0.014(2) 0.022(2) 0.030(2)
C16 0.032(2) 0.036(2) 0.046(2) 0.0249(19) 0.0100(18) 0.0095(17)
C17 0.0275(18) 0.031(2) 0.038(2) 0.0196(17) 0.0095(16) 0.0085(15)
C18 0.041(2) 0.0242(19) 0.0337(19) 0.0119(16) 0.0089(17) 0.0086(16)
C19 0.045(2) 0.034(2) 0.0296(19) 0.0139(17) 0.0076(17) 0.0080(18)
C20 0.043(2) 0.029(2) 0.0210(17) 0.0075(16) 0.0097(16) -0.0015(17)
C21 0.0316(19) 0.0300(19) 0.0159(15) 0.0054(14) 0.0061(14) 0.0021(15)
C22 0.042(2) 0.031(2) 0.0262(18) 0.0143(16) 0.0100(17) 0.0069(17)
C23 0.041(2) 0.032(2) 0.0271(18) 0.0106(16) 0.0152(17) 0.0128(17)
N1 0.0451(18) 0.0331(18) 0.0238(15) 0.0119(14) 0.0149(14) 0.0191(14)
N2 0.080(3) 0.056(2) 0.0314(17) 0.0238(17) 0.0294(18) 0.041(2)
N3 0.0366(17) 0.0336(17) 0.0259(15) 0.0090(14) 0.0122(13) 0.0180(14)
N4 0.0347(17) 0.0258(16) 0.0248(14) 0.0048(13) 0.0107(13) 0.0128(13)
N5 0.0363(17) 0.0275(16) 0.0238(14) 0.0049(13) 0.0085(13) 0.0115(13)
N6 0.0349(17) 0.0297(17) 0.0284(16) 0.0097(14) 0.0096(14) 0.0090(14)
N7 0.0403(18) 0.0289(17) 0.0267(15) 0.0114(13) 0.0138(14) 0.0111(14)
N8 0.055(2) 0.048(2) 0.0285(17) 0.0127(16) 0.0108(16) 0.0232(17)
O1 0.0635(19) 0.0364(16) 0.0472(16) 0.0253(14) 0.0195(15) 0.0229(14)
O2 0.082(2) 0.060(2) 0.0429(17) 0.0312(16) 0.0164(16) 0.0306(17)
O3 0.0448(16) 0.0515(17) 0.0366(14) 0.0258(14) 0.0192(13) 0.0121(13)
O4 0.0598(19) 0.0509(18) 0.0449(16) 0.0247(14) 0.0332(15) 0.0221(15)
O1W 0.137(4) 0.105(4) 0.115(4) 0.031(3) 0.063(3) 0.035(3)

loop_
_atom_type_symbol
_atom_type_description
_atom_type_scat_dispersion_real
_atom_type_scat_dispersion_imag
_atom_type_scat_source
C C 0.0033 0.0016 'International Tables Vol C Tables 4.2.6.8 and 6.1.1.4'
H H 0.0000 0.0000 'International Tables Vol C Tables 4.2.6.8 and 6.1.1.4'
N N 0.0061 0.0033 'International Tables Vol C Tables 4.2.6.8 and 6.1.1.4'
O O 0.0106 0.0060 'International Tables Vol C Tables 4.2.6.8 and 6.1.1.4'
Zn Zn 0.2839 1.4301 'International Tables Vol C Tables 4.2.6.8 and 6.1.1.4'

loop_
_geom_angle_atom_site_label_1
_geom_angle_atom_site_label_2
_geom_angle_atom_site_label_3
_geom_angle
_geom_angle_site_symmetry_1
_geom_angle_site_symmetry_3
O3 Zn1 O1 117.25(12) . .
O3 Zn1 N1 112.94(12) . .
O1 Zn1 N1 97.88(12) . .
O3 Zn1 N7 100.77(11) . 1_566
O1 Zn1 N7 118.52(12) . 1_566
N1 Zn1 N7 109.91(12) . 1_566
N2 C1 N1 115.0(4) . .
N2 C1 H1 122.5 . .
N1 C1 H1 122.5 . .
N1 C2 N3 110.0(3) . .
N1 C2 H2 125.0 . .
N3 C2 H2 125.0 . .
N3 C3 N4 112.4(3) . .
N3 C3 H3A 109.1 . .
N4 C3 H3A 109.1 . .
N3 C3 H3B 109.1 . .
N4 C3 H3B 109.1 . .
H3A C3 H3B 107.9 . .
N5 C4 N6 114.7(3) . .
N5 C4 C5 120.6(3) . .
N6 C4 C5 124.7(3) . .
C9 C5 C6 118.0(3) . .
C9 C5 C4 123.1(3) . .
C6 C5 C4 118.9(3) . .
N7 C6 C5 123.6(3) . .
N7 C6 H6 118.2 . .
C5 C6 H6 118.2 . .
N7 C7 C8 123.1(4) . .
N7 C7 H7 118.5 . .
C8 C7 H7 118.5 . .
C7 C8 C9 119.3(4) . .
C7 C8 H8 120.3 . .
C9 C8 H8 120.3 . .
C5 C9 C8 118.6(4) . .
C5 C9 H9 120.7 . .
C8 C9 H9 120.7 . .
N6 C10 N4 110.3(3) . .
N6 C10 C11 124.4(3) . .
N4 C10 C11 125.3(3) . .
N8 C11 C12 123.2(3) . .
N8 C11 C10 116.7(3) . .
C12 C11 C10 120.0(3) . .
C13 C12 C11 117.5(4) . .
C13 C12 H12 121.2 . .
C11 C12 H12 121.2 . .
C14 C13 C12 119.7(4) . .
C14 C13 H13 120.2 . .
C12 C13 H13 120.2 . .
C15 C14 C13 119.0(4) . .
C15 C14 H14 120.5 . .
C13 C14 H14 120.5 . .
N8 C15 C14 123.1(4) . .
N8 C15 H15 118.5 . .
C14 C15 H15 118.5 . .
O2 C16 O1 123.6(4) . .
O2 C16 C17 119.6(4) . .
O1 C16 C17 116.8(3) . .
C18 C17 C19 119.0(3) . 2_665
C18 C17 C16 120.6(3) . .
C19 C17 C16 120.4(3) 2_665 .
C17 C18 C19 120.2(3) . .
C17 C18 H18 119.9 . .
C19 C18 H18 119.9 . .
C18 C19 C17 120.8(3) . 2_665
C18 C19 H19 119.6 . .
C17 C19 H19 119.6 2_665 .
O4 C20 O3 125.3(3) . .
O4 C20 C21 119.6(3) . .
O3 C20 C21 115.1(3) . .
C22 C21 C23 119.6(3) . 2_656
C22 C21 C20 121.3(3) . .
C23 C21 C20 119.1(3) 2_656 .
C21 C22 C23 120.5(3) . .
C21 C22 H22 119.8 . .
C23 C22 H22 119.8 . .
C22 C23 C21 119.9(3) . 2_656
C22 C23 H23 120.0 . .
C21 C23 H23 120.0 2_656 .
C2 N1 C1 102.4(3) . .
C2 N1 Zn1 124.9(2) . .
C1 N1 Zn1 132.4(3) . .
C1 N2 N3 102.3(3) . .
C2 N3 N2 110.3(3) . .
C2 N3 C3 127.4(3) . .
N2 N3 C3 122.3(3) . .
C10 N4 N5 109.4(3) . .
C10 N4 C3 133.7(3) . .
N5 N4 C3 116.5(3) . .
C4 N5 N4 102.6(3) . .
C10 N6 C4 103.0(3) . .
C7 N7 C6 117.4(3) . .
C7 N7 Zn1 127.5(3) . 1_544
C6 N7 Zn1 114.5(2) . 1_544
C11 N8 C15 117.4(4) . .
C16 O1 Zn1 108.9(2) . .
C20 O3 Zn1 115.5(2) . .
H1A O1W H1B 107.7 . .

loop_
_geom_bond_atom_site_label_1
_geom_bond_atom_site_label_2
_geom_bond_distance
_geom_bond_site_symmetry_2
Zn1 O3 1.941(2) .
Zn1 O1 1.954(3) .
Zn1 N1 2.026(3) .
Zn1 N7 2.059(3) 1_566
C1 N2 1.290(5) .
C1 N1 1.364(4) .
C1 H1 0.9300 .
C2 N1 1.317(5) .
C2 N3 1.318(4) .
C2 H2 0.9300 .
C3 N3 1.449(5) .
C3 N4 1.453(4) .
C3 H3A 0.9700 .
C3 H3B 0.9700 .
C4 N5 1.326(5) .
C4 N6 1.361(4) .
C4 C5 1.471(5) .
C5 C9 1.376(5) .
C5 C6 1.377(5) .
C6 N7 1.341(4) .
C6 H6 0.9300 .
C7 N7 1.331(5) .
C7 C8 1.358(6) .
C7 H7 0.9300 .
C8 C9 1.390(6) .
C8 H8 0.9300 .
C9 H9 0.9300 .
C10 N6 1.318(4) .
C10 N4 1.354(4) .
C10 C11 1.481(5) .
C11 N8 1.340(5) .
C11 C12 1.387(5) .
C12 C13 1.383(5) .
C12 H12 0.9300 .
C13 C14 1.371(6) .
C13 H13 0.9300 .
C14 C15 1.364(6) .
C14 H14 0.9300 .
C15 N8 1.342(5) .
C15 H15 0.9300 .
C16 O2 1.232(5) .
C16 O1 1.269(5) .
C16 C17 1.494(5) .
C17 C18 1.385(5) .
C17 C19 1.389(5) 2_665
C18 C19 1.386(5) .
C18 H18 0.9300 .
C19 C17 1.389(5) 2_665
C19 H19 0.9300 .
C20 O4 1.229(5) .
C20 O3 1.282(4) .
C20 C21 1.514(5) .
C21 C22 1.381(5) .
C21 C23 1.392(5) 2_656
C22 C23 1.389(5) .
C22 H22 0.9300 .
C23 C21 1.392(5) 2_656
C23 H23 0.9300 .
N2 N3 1.358(4) .
N4 N5 1.356(4) .
N7 Zn1 2.059(3) 1_544
O1W H1A 0.8500 .
O1W H1B 0.8499 .

loop_
_geom_hbond_atom_site_label_D
_geom_hbond_atom_site_label_H
_geom_hbond_atom_site_label_A
_geom_hbond_distance_DH
_geom_hbond_distance_HA
_geom_hbond_distance_DA
_geom_hbond_angle_DHA
O1W H1A O2 0.85 1.91 2.730(6) 161.8

loop_
_geom_torsion_atom_site_label_1
_geom_torsion_atom_site_label_2
_geom_torsion_atom_site_label_3
_geom_torsion_atom_site_label_4
_geom_torsion
_geom_torsion_site_symmetry_1
_geom_torsion_site_symmetry_4
N5 C4 C5 C9 -179.7(4) . .
N6 C4 C5 C9 -1.5(6) . .
N5 C4 C5 C6 -0.3(5) . .
N6 C4 C5 C6 178.0(3) . .
C9 C5 C6 N7 0.6(5) . .
C4 C5 C6 N7 -178.8(3) . .
N7 C7 C8 C9 1.6(7) . .
C6 C5 C9 C8 0.2(6) . .
C4 C5 C9 C8 179.6(4) . .
C7 C8 C9 C5 -1.2(7) . .
N6 C10 C11 N8 -178.9(3) . .
N4 C10 C11 N8 1.4(5) . .
N6 C10 C11 C12 -0.1(5) . .
N4 C10 C11 C12 -179.8(3) . .
N8 C11 C12 C13 -1.1(6) . .
C10 C11 C12 C13 -179.8(4) . .
C11 C12 C13 C14 0.0(6) . .
C12 C13 C14 C15 0.7(7) . .
C13 C14 C15 N8 -0.5(7) . .
O2 C16 C17 C18 -168.2(4) . .
O1 C16 C17 C18 10.8(5) . .
O2 C16 C17 C19 9.8(6) . 2_665
O1 C16 C17 C19 -171.3(3) . 2_665
C19 C17 C18 C19 -0.5(6) 2_665 .
C16 C17 C18 C19 177.5(3) . .
C17 C18 C19 C17 0.5(6) . 2_665
O4 C20 C21 C22 162.9(3) . .
O3 C20 C21 C22 -16.1(5) . .
O4 C20 C21 C23 -15.5(5) . 2_656
O3 C20 C21 C23 165.6(3) . 2_656
C23 C21 C22 C23 -0.5(6) 2_656 .
C20 C21 C22 C23 -178.9(3) . .
C21 C22 C23 C21 0.5(6) . 2_656
N3 C2 N1 C1 0.7(4) . .
N3 C2 N1 Zn1 175.2(2) . .
N2 C1 N1 C2 -0.4(5) . .
N2 C1 N1 Zn1 -174.3(3) . .
O3 Zn1 N1 C2 -31.5(3) . .
O1 Zn1 N1 C2 -155.6(3) . .
N7 Zn1 N1 C2 80.1(3) 1_566 .
O3 Zn1 N1 C1 141.3(4) . .
O1 Zn1 N1 C1 17.2(4) . .
N7 Zn1 N1 C1 -107.1(4) 1_566 .
N1 C1 N2 N3 -0.1(5) . .
N1 C2 N3 N2 -0.8(4) . .
N1 C2 N3 C3 -178.0(3) . .
C1 N2 N3 C2 0.5(4) . .
C1 N2 N3 C3 177.8(4) . .
N4 C3 N3 C2 -121.1(4) . .
N4 C3 N3 N2 62.0(4) . .
N6 C10 N4 N5 0.6(4) . .
C11 C10 N4 N5 -179.7(3) . .
N6 C10 N4 C3 173.1(3) . .
C11 C10 N4 C3 -7.1(6) . .
N3 C3 N4 C10 75.9(5) . .
N3 C3 N4 N5 -112.0(3) . .
N6 C4 N5 N4 -0.3(4) . .
C5 C4 N5 N4 178.2(3) . .
C10 N4 N5 C4 -0.2(4) . .
C3 N4 N5 C4 -174.2(3) . .
N4 C10 N6 C4 -0.7(4) . .
C11 C10 N6 C4 179.6(3) . .
N5 C4 N6 C10 0.6(4) . .
C5 C4 N6 C10 -177.8(3) . .
C8 C7 N7 C6 -0.7(6) . .
C8 C7 N7 Zn1 -170.8(3) . 1_544
C5 C6 N7 C7 -0.4(5) . .
C5 C6 N7 Zn1 170.9(3) . 1_544
C12 C11 N8 C15 1.3(6) . .
C10 C11 N8 C15 -180.0(4) . .
C14 C15 N8 C11 -0.5(6) . .
O2 C16 O1 Zn1 1.3(5) . .
C17 C16 O1 Zn1 -177.6(2) . .
O3 Zn1 O1 C16 63.7(3) . .
N1 Zn1 O1 C16 -175.4(3) . .
N7 Zn1 O1 C16 -57.6(3) 1_566 .
O4 C20 O3 Zn1 -11.4(5) . .
C21 C20 O3 Zn1 167.4(2) . .
O1 Zn1 O3 C20 174.1(2) . .
N1 Zn1 O3 C20 61.4(3) . .
N7 Zn1 O3 C20 -55.7(3) 1_566 .
